data_4088419
loop_
_publ_author_name
'Deb, Mayukh'
'Kumar, Dheeraj'
'Singh, Jatinder'
'Elias, Anil J.'

_publ_section_title
;
 Unprecedented Formation of \p-Copper Complexes during Sonogashira
 Coupling: Synthesis of a Unique, Recyclable, Ethynyl Ferrocene Derived
 Cu(I) Specific Ligand
;
_journal_issue 8
_journal_name_full Organometallics
_journal_page_first 1086
_journal_paper_doi 10.1021/acs.organomet.6b00069
_journal_volume 35
_journal_year 2016
_chemical_absolute_configuration syn
_chemical_formula_moiety 'C24 H23 Cu Fe I N O'
_chemical_formula_sum 'C24 H23 Cu Fe I N O'
_chemical_formula_weight 587.73
_space_group_IT_number 19
_space_group_name_Hall 'P 2ac 2ab'
_space_group_name_H-M_alt 'P 21 21 21'
_symmetry_cell_setting orthorhombic
_symmetry_space_group_name_Hall 'P 2ac 2ab'
_symmetry_space_group_name_H-M 'P 21 21 21'
_atom_sites_solution_hydrogens geom
_atom_sites_solution_primary direct
_atom_sites_solution_secondary difmap
_audit_creation_method SHELXL-97
_cell_angle_alpha 90.00
_cell_angle_beta 90.00
_cell_angle_gamma 90.00
_cell_formula_units_Z 4
_cell_length_a 9.2310(13)
_cell_length_b 13.687(2)
_cell_length_c 17.612(3)
_cell_measurement_reflns_used 4859
_cell_measurement_temperature 298(2)
_cell_measurement_theta_max 23.90
_cell_measurement_theta_min 2.31
_cell_volume 2225.2(6)
_computing_cell_refinement 'Bruker SMART'
_computing_data_collection 'Bruker SMART'
_computing_data_reduction 'Bruker SAINT'
_computing_molecular_graphics 'Bruker SHELXTL'
_computing_publication_material 'Bruker SHELXTL'
_computing_structure_refinement 'SHELXL-97 (Sheldrick, 1997)'
_computing_structure_solution 'SHELXS-97 (Sheldrick, 1990)'
_diffrn_ambient_temperature 298(2)
_diffrn_measured_fraction_theta_full 1.000
_diffrn_measured_fraction_theta_max 1.000
_diffrn_measurement_device_type 'CCD area detector'
_diffrn_measurement_method 'phi and omega scans'
_diffrn_radiation_monochromator graphite
_diffrn_radiation_source 'fine-focus sealed tube'
_diffrn_radiation_type MoK\a
_diffrn_radiation_wavelength 0.71073
_diffrn_reflns_av_R_equivalents 0.0767
_diffrn_reflns_av_sigmaI/netI 0.0468
_diffrn_reflns_limit_h_max 10
_diffrn_reflns_limit_h_min -10
_diffrn_reflns_limit_k_max 16
_diffrn_reflns_limit_k_min -16
_diffrn_reflns_limit_l_max 20
_diffrn_reflns_limit_l_min -20
_diffrn_reflns_number 21468
_diffrn_reflns_theta_full 24.99
_diffrn_reflns_theta_max 24.99
_diffrn_reflns_theta_min 1.88
_exptl_absorpt_coefficient_mu 3.010
_exptl_absorpt_correction_T_max 0.680
_exptl_absorpt_correction_T_min 0.571
_exptl_absorpt_correction_type multi-scan
_exptl_absorpt_process_details '(SADABS; Bruker, 2000)'
_exptl_crystal_colour red
_exptl_crystal_density_diffrn 1.754
_exptl_crystal_density_method 'not measured'
_exptl_crystal_description block
_exptl_crystal_F_000 1160.0
_exptl_crystal_size_max 0.197
_exptl_crystal_size_mid 0.158
_exptl_crystal_size_min 0.128
_refine_diff_density_max 1.117
_refine_diff_density_min -0.615
_refine_diff_density_rms 0.137
_refine_ls_abs_structure_details 'Flack H D (1983), Acta Cryst. A39, 876-881'
_refine_ls_abs_structure_Flack 0.03(4)
_refine_ls_extinction_method none
_refine_ls_goodness_of_fit_ref 1.293
_refine_ls_hydrogen_treatment mixed
_refine_ls_matrix_type full
_refine_ls_number_parameters 264
_refine_ls_number_reflns 3917
_refine_ls_number_restraints 0
_refine_ls_restrained_S_all 1.293
_refine_ls_R_factor_all 0.0567
_refine_ls_R_factor_gt 0.0536
_refine_ls_shift/su_max 0.000
_refine_ls_shift/su_mean 0.000
_refine_ls_structure_factor_coef Fsqd
_refine_ls_weighting_details 'calc w=1/[\s^2^(Fo^2^)+(0.0526P)^2^+0.0000P] where P=(Fo^2^+2Fc^2^)/3'
_refine_ls_weighting_scheme calc
_refine_ls_wR_factor_gt 0.1121
_refine_ls_wR_factor_ref 0.1135
_reflns_number_gt 3759
_reflns_number_total 3917
_reflns_threshold_expression >2sigma(I)
_cod_data_source_file om6b00069_si_002.cif
_cod_data_source_block 4a
_cod_depositor_comments
;
The following automatic conversions were performed:

data item '_symmetry_cell_setting' value 'Orthorhombic' was changed
to 'orthorhombic' in accordance with the
/home/saulius/struct/COD-crude-data/automatic-downloads/DataCite-retrospective/ACS/depositions/lib/dictionaries/cif_core.dic
dictionary named 'cif_core.dic' version 2.4.2 last updated on
2011-04-26.

Automatic conversion script
Id: cif_fix_values 6909 2019-04-08 15:41:33Z antanas 
;
_cod_original_sg_symbol_Hall P2ac2ab
_cod_original_sg_symbol_H-M P212121
_cod_database_code 4088419

loop_
_symmetry_equiv_pos_as_xyz
'x, y, z'
'-x+1/2, -y, z+1/2'
'-x, y+1/2, -z+1/2'
'x+1/2, -y+1/2, -z'

loop_
_atom_site_label
_atom_site_type_symbol
_atom_site_fract_x
_atom_site_fract_y
_atom_site_fract_z
_atom_site_U_iso_or_equiv
_atom_site_adp_type
_atom_site_occupancy
_atom_site_symmetry_multiplicity
_atom_site_calc_flag
_atom_site_refinement_flags
O1 O -0.0780(6) 0.1407(4) 0.2338(3) 0.0387(13) Uani 1 1 d .
N1 N 0.0617(7) 0.2496(4) 0.1746(3) 0.0308(14) Uani 1 1 d .
I1 I 0.14899(6) 0.44263(4) 0.03110(3) 0.04341(18) Uani 1 1 d .
Fe1 Fe 0.61708(11) 0.48302(8) 0.21839(7) 0.0309(3) Uani 1 1 d .
Cu1 Cu 0.17117(10) 0.37152(6) 0.16227(5) 0.0292(2) Uani 1 1 d .
C1 C 0.4020(8) 0.5183(6) 0.2268(5) 0.0334(17) Uani 1 1 d .
C2 C 0.4593(7) 0.5501(6) 0.1545(4) 0.0312(16) Uani 1 1 d .
H2 H 0.4254 0.5296 0.1042 0.037 Uiso 1 1 calc R
C3 C 0.5722(8) 0.6164(6) 0.1696(5) 0.039(2) Uani 1 1 d .
H3 H 0.6318 0.6490 0.1312 0.047 Uiso 1 1 calc R
C4 C 0.5887(9) 0.6267(6) 0.2495(5) 0.038(2) Uani 1 1 d .
H4 H 0.6605 0.6678 0.2752 0.045 Uiso 1 1 calc R
C5 C 0.4868(8) 0.5663(6) 0.2853(5) 0.0343(17) Uani 1 1 d .
H5 H 0.4737 0.5589 0.3402 0.041 Uiso 1 1 calc R
C6 C 0.6432(11) 0.3413(5) 0.2486(6) 0.055(3) Uani 1 1 d .
H6 H 0.5701 0.3005 0.2735 0.066 Uiso 1 1 calc R
C7 C 0.6624(12) 0.3508(7) 0.1700(6) 0.059(3) Uani 1 1 d .
H7 H 0.6052 0.3182 0.1305 0.071 Uiso 1 1 calc R
C8 C 0.7797(10) 0.4160(8) 0.1577(7) 0.060(3) Uani 1 1 d .
H8 H 0.8172 0.4370 0.1083 0.072 Uiso 1 1 calc R
C9 C 0.8313(9) 0.4463(7) 0.2294(6) 0.055(2) Uani 1 1 d .
H9 H 0.9114 0.4918 0.2385 0.066 Uiso 1 1 calc R
C10 C 0.7484(11) 0.3984(7) 0.2858(6) 0.057(3) Uani 1 1 d .
H10 H 0.7607 0.4048 0.3409 0.068 Uiso 1 1 calc R
C11 C 0.2951(7) 0.4441(6) 0.2379(4) 0.0266(16) Uani 1 1 d .
C12 C 0.2204(8) 0.3823(5) 0.2706(4) 0.0287(16) Uani 1 1 d .
C13 C 0.1567(8) 0.3203(5) 0.3283(4) 0.0287(16) Uani 1 1 d .
C14 C 0.1989(9) 0.3411(6) 0.4048(5) 0.040(2) Uani 1 1 d .
H14 H 0.2634 0.3916 0.4152 0.048 Uiso 1 1 calc R
C15 C 0.1434(12) 0.2860(7) 0.4620(5) 0.055(2) Uani 1 1 d .
H15 H 0.1726 0.2982 0.5116 0.066 Uiso 1 1 calc R
C16 C 0.0457(12) 0.2134(7) 0.4483(5) 0.056(3) Uani 1 1 d .
H16 H 0.0080 0.1779 0.4888 0.067 Uiso 1 1 calc R
C17 C 0.0023(9) 0.1920(6) 0.3756(5) 0.043(2) Uani 1 1 d .
H17 H -0.0636 0.1417 0.3672 0.051 Uiso 1 1 calc R
C18 C 0.0563(8) 0.2452(5) 0.3144(4) 0.0307(17) Uani 1 1 d .
C19 C 0.0137(8) 0.2147(5) 0.2372(4) 0.0279(17) Uani 1 1 d .
C20 C -0.1136(8) 0.1296(6) 0.1535(5) 0.041(2) Uani 1 1 d .
H20A H -0.2065 0.1592 0.1419 0.049 Uiso 1 1 calc R
H20B H -0.1164 0.0612 0.1391 0.049 Uiso 1 1 calc R
C21 C 0.0082(8) 0.1825(5) 0.1130(4) 0.0321(18) Uani 1 1 d .
H21 H -0.0288 0.2198 0.0697 0.038 Uiso 1 1 calc R
C22 C 0.1345(9) 0.1149(6) 0.0886(4) 0.0368(18) Uani 1 1 d .
H22 H 0.1677 0.0790 0.1335 0.044 Uiso 1 1 calc R
C23 C 0.0835(11) 0.0408(7) 0.0298(6) 0.067(3) Uani 1 1 d .
H23A H 0.0453 0.0746 -0.0136 0.101 Uiso 1 1 calc R
H23B H 0.0093 0.0004 0.0515 0.101 Uiso 1 1 calc R
H23C H 0.1636 0.0008 0.0144 0.101 Uiso 1 1 calc R
C24 C 0.2624(9) 0.1721(7) 0.0569(5) 0.048(2) Uani 1 1 d .
H24A H 0.3366 0.1274 0.0410 0.073 Uiso 1 1 calc R
H24B H 0.3001 0.2146 0.0955 0.073 Uiso 1 1 calc R
H24C H 0.2311 0.2103 0.0143 0.073 Uiso 1 1 calc R

loop_
_atom_site_aniso_label
_atom_site_aniso_U_11
_atom_site_aniso_U_22
_atom_site_aniso_U_33
_atom_site_aniso_U_23
_atom_site_aniso_U_13
_atom_site_aniso_U_12
O1 0.039(3) 0.037(3) 0.040(3) 0.004(3) 0.003(2) -0.017(3)
N1 0.029(3) 0.027(3) 0.036(4) 0.005(3) 0.000(3) -0.005(3)
I1 0.0417(3) 0.0518(3) 0.0366(3) 0.0112(3) -0.0036(2) -0.0114(3)
Fe1 0.0217(5) 0.0261(5) 0.0448(6) -0.0037(5) 0.0014(5) -0.0014(4)
Cu1 0.0268(5) 0.0280(5) 0.0327(5) 0.0002(4) 0.0015(4) -0.0068(4)
C1 0.024(4) 0.031(4) 0.045(5) -0.008(4) -0.004(3) 0.007(3)
C2 0.030(4) 0.033(4) 0.031(4) 0.012(3) -0.003(3) -0.003(3)
C3 0.029(4) 0.032(4) 0.056(5) 0.020(4) 0.001(4) -0.002(3)
C4 0.031(4) 0.021(4) 0.061(6) -0.003(4) -0.001(4) -0.001(3)
C5 0.025(4) 0.036(4) 0.042(4) -0.015(4) 0.006(3) 0.001(3)
C6 0.043(5) 0.016(4) 0.106(8) 0.003(4) -0.010(6) 0.007(4)
C7 0.066(7) 0.045(5) 0.066(7) -0.021(5) -0.022(6) 0.025(5)
C8 0.040(5) 0.068(7) 0.072(7) -0.014(6) 0.008(5) 0.013(5)
C9 0.027(4) 0.046(5) 0.093(7) -0.013(5) -0.017(5) 0.009(4)
C10 0.058(6) 0.048(6) 0.064(6) 0.010(5) -0.020(5) 0.027(5)
C11 0.023(4) 0.028(4) 0.029(4) -0.008(3) -0.006(3) 0.003(3)
C12 0.031(4) 0.032(4) 0.023(4) -0.007(3) -0.003(3) 0.002(3)
C13 0.029(4) 0.027(4) 0.029(4) -0.007(3) 0.003(4) 0.005(3)
C14 0.047(5) 0.034(4) 0.040(5) -0.001(4) -0.005(4) 0.003(4)
C15 0.078(7) 0.050(5) 0.036(5) 0.001(4) 0.005(6) -0.002(5)
C16 0.074(7) 0.058(6) 0.035(5) 0.011(4) 0.021(5) -0.019(5)
C17 0.048(5) 0.038(5) 0.042(5) 0.001(4) 0.014(4) -0.014(4)
C18 0.031(4) 0.026(4) 0.036(4) 0.000(3) 0.005(3) 0.004(3)
C19 0.024(4) 0.022(4) 0.037(5) 0.007(3) 0.002(3) -0.003(3)
C20 0.034(4) 0.038(4) 0.052(5) -0.006(4) 0.002(4) -0.012(4)
C21 0.035(4) 0.026(4) 0.034(4) -0.002(3) -0.010(3) -0.006(3)
C22 0.037(4) 0.033(4) 0.040(4) -0.008(3) -0.003(4) 0.000(4)
C23 0.063(6) 0.061(7) 0.077(7) -0.031(6) 0.006(6) -0.010(5)
C24 0.035(5) 0.068(6) 0.043(5) -0.007(5) 0.006(4) 0.001(5)

loop_
_atom_type_symbol
_atom_type_description
_atom_type_scat_dispersion_real
_atom_type_scat_dispersion_imag
_atom_type_scat_source
C C 0.0033 0.0016 'International Tables Vol C Tables 4.2.6.8 and 6.1.1.4'
H H 0.0000 0.0000 'International Tables Vol C Tables 4.2.6.8 and 6.1.1.4'
N N 0.0061 0.0033 'International Tables Vol C Tables 4.2.6.8 and 6.1.1.4'
O O 0.0106 0.0060 'International Tables Vol C Tables 4.2.6.8 and 6.1.1.4'
Fe Fe 0.3463 0.8444 'International Tables Vol C Tables 4.2.6.8 and 6.1.1.4'
Cu Cu 0.3201 1.2651 'International Tables Vol C Tables 4.2.6.8 and 6.1.1.4'
I I -0.4742 1.8119 'International Tables Vol C Tables 4.2.6.8 and 6.1.1.4'

loop_
_geom_angle_atom_site_label_1
_geom_angle_atom_site_label_2
_geom_angle_atom_site_label_3
_geom_angle
C19 O1 C20 105.5(6)
C19 N1 C21 106.2(6)
C19 N1 Cu1 126.2(5)
C21 N1 Cu1 127.5(5)
C6 Fe1 C5 117.1(4)
C6 Fe1 C7 40.3(4)
C5 Fe1 C7 149.2(4)
C6 Fe1 C1 108.8(4)
C5 Fe1 C1 41.6(3)
C7 Fe1 C1 115.9(4)
C6 Fe1 C9 68.0(4)
C5 Fe1 C9 130.8(4)
C7 Fe1 C9 68.0(4)
C1 Fe1 C9 170.4(4)
C6 Fe1 C10 40.4(4)
C5 Fe1 C10 109.3(4)
C7 Fe1 C10 67.8(4)
C1 Fe1 C10 131.5(4)
C9 Fe1 C10 40.3(4)
C6 Fe1 C2 130.9(3)
C5 Fe1 C2 69.4(3)
C7 Fe1 C2 108.2(4)
C1 Fe1 C2 41.2(3)
C9 Fe1 C2 147.6(4)
C10 Fe1 C2 170.3(4)
C6 Fe1 C8 67.8(4)
C5 Fe1 C8 169.1(4)
C7 Fe1 C8 40.5(4)
C1 Fe1 C8 148.1(4)
C9 Fe1 C8 40.2(4)
C10 Fe1 C8 67.6(4)
C2 Fe1 C8 115.5(4)
C6 Fe1 C4 149.3(4)
C5 Fe1 C4 40.0(3)
C7 Fe1 C4 169.5(4)
C1 Fe1 C4 68.4(3)
C9 Fe1 C4 109.4(3)
C10 Fe1 C4 117.4(4)
C2 Fe1 C4 68.2(3)
C8 Fe1 C4 131.1(4)
C6 Fe1 C3 169.2(4)
C5 Fe1 C3 68.0(3)
C7 Fe1 C3 130.7(4)
C1 Fe1 C3 68.1(3)
C9 Fe1 C3 116.8(4)
C10 Fe1 C3 149.2(4)
C2 Fe1 C3 40.0(3)
C8 Fe1 C3 109.0(4)
C4 Fe1 C3 40.4(3)
N1 Cu1 C12 94.3(3)
N1 Cu1 C11 129.6(3)
C12 Cu1 C11 36.0(3)
N1 Cu1 I1 112.87(18)
C12 Cu1 I1 151.7(2)
C11 Cu1 I1 117.5(2)
C11 C1 C2 125.9(7)
C11 C1 C5 126.7(7)
C2 C1 C5 106.9(6)
C11 C1 Fe1 120.8(5)
C2 C1 Fe1 69.7(4)
C5 C1 Fe1 68.6(4)
C3 C2 C1 107.4(7)
C3 C2 Fe1 70.1(4)
C1 C2 Fe1 69.1(4)
C3 C2 H2 126.3
C1 C2 H2 126.3
Fe1 C2 H2 126.3
C2 C3 C4 109.3(7)
C2 C3 Fe1 69.9(4)
C4 C3 Fe1 69.7(4)
C2 C3 H3 125.3
C4 C3 H3 125.3
Fe1 C3 H3 125.3
C5 C4 C3 108.3(7)
C5 C4 Fe1 69.0(4)
C3 C4 Fe1 69.9(5)
C5 C4 H4 125.8
C3 C4 H4 125.8
Fe1 C4 H4 125.8
C4 C5 C1 108.1(7)
C4 C5 Fe1 70.9(4)
C1 C5 Fe1 69.8(4)
C4 C5 H5 125.9
C1 C5 H5 125.9
Fe1 C5 H5 125.9
C7 C6 C10 108.8(10)
C7 C6 Fe1 70.5(5)
C10 C6 Fe1 70.9(5)
C7 C6 H6 125.6
C10 C6 H6 125.6
Fe1 C6 H6 125.6
C6 C7 C8 107.8(9)
C6 C7 Fe1 69.2(5)
C8 C7 Fe1 70.3(5)
C6 C7 H7 126.1
C8 C7 H7 126.1
Fe1 C7 H7 126.1
C9 C8 C7 107.8(10)
C9 C8 Fe1 69.6(5)
C7 C8 Fe1 69.2(5)
C9 C8 H8 126.1
C7 C8 H8 126.1
Fe1 C8 H8 126.1
C8 C9 C10 108.0(9)
C8 C9 Fe1 70.2(5)
C10 C9 Fe1 70.0(5)
C8 C9 H9 126.0
C10 C9 H9 126.0
Fe1 C9 H9 126.0
C6 C10 C9 107.6(9)
C6 C10 Fe1 68.7(5)
C9 C10 Fe1 69.6(5)
C6 C10 H10 126.2
C9 C10 H10 126.2
Fe1 C10 H10 126.2
C12 C11 C1 159.5(7)
C12 C11 Cu1 69.8(5)
C1 C11 Cu1 130.6(5)
C11 C12 C13 162.9(7)
C11 C12 Cu1 74.2(5)
C13 C12 Cu1 122.9(5)
C18 C13 C14 119.3(7)
C18 C13 C12 125.0(7)
C14 C13 C12 115.7(7)
C15 C14 C13 119.0(8)
C15 C14 H14 120.5
C13 C14 H14 120.5
C14 C15 C16 121.5(9)
C14 C15 H15 119.2
C16 C15 H15 119.2
C15 C16 C17 120.9(8)
C15 C16 H16 119.5
C17 C16 H16 119.5
C16 C17 C18 120.3(8)
C16 C17 H17 119.8
C18 C17 H17 119.8
C17 C18 C13 118.9(7)
C17 C18 C19 118.0(7)
C13 C18 C19 122.9(7)
N1 C19 O1 118.0(7)
N1 C19 C18 126.5(7)
O1 C19 C18 115.4(6)
O1 C20 C21 103.8(6)
O1 C20 H20A 111.0
C21 C20 H20A 111.0
O1 C20 H20B 111.0
C21 C20 H20B 111.0
H20A C20 H20B 109.0
N1 C21 C20 101.4(6)
N1 C21 C22 108.5(6)
C20 C21 C22 113.8(6)
N1 C21 H21 110.9
C20 C21 H21 110.9
C22 C21 H21 110.9
C24 C22 C23 109.4(7)
C24 C22 C21 112.2(7)
C23 C22 C21 110.7(7)
C24 C22 H22 108.1
C23 C22 H22 108.1
C21 C22 H22 108.1
C22 C23 H23A 109.5
C22 C23 H23B 109.5
H23A C23 H23B 109.5
C22 C23 H23C 109.5
H23A C23 H23C 109.5
H23B C23 H23C 109.5
C22 C24 H24A 109.5
C22 C24 H24B 109.5
H24A C24 H24B 109.5
C22 C24 H24C 109.5
H24A C24 H24C 109.5
H24B C24 H24C 109.5

loop_
_geom_bond_atom_site_label_1
_geom_bond_atom_site_label_2
_geom_bond_distance
O1 C19 1.322(9)
O1 C20 1.461(10)
N1 C19 1.281(9)
N1 C21 1.505(9)
N1 Cu1 1.963(6)
I1 Cu1 2.5151(11)
Fe1 C6 2.025(8)
Fe1 C5 2.033(7)
Fe1 C7 2.043(9)
Fe1 C1 2.049(7)
Fe1 C9 2.050(8)
Fe1 C10 2.055(8)
Fe1 C2 2.056(7)
Fe1 C8 2.058(9)
Fe1 C4 2.058(8)
Fe1 C3 2.060(8)
Cu1 C12 1.966(7)
Cu1 C11 2.017(7)
C1 C11 1.430(10)
C1 C2 1.446(11)
C1 C5 1.451(11)
C2 C3 1.408(11)
C2 H2 0.9800
C3 C4 1.422(12)
C3 H3 0.9800
C4 C5 1.401(11)
C4 H4 0.9800
C5 H5 0.9800
C6 C7 1.401(14)
C6 C10 1.409(13)
C6 H6 0.9800
C7 C8 1.419(14)
C7 H7 0.9800
C8 C9 1.412(14)
C8 H8 0.9800
C9 C10 1.415(14)
C9 H9 0.9800
C10 H10 0.9800
C11 C12 1.233(10)
C12 C13 1.450(10)
C13 C18 1.406(10)
C13 C14 1.430(11)
C14 C15 1.359(12)
C14 H14 0.9300
C15 C16 1.363(13)
C15 H15 0.9300
C16 C17 1.373(12)
C16 H16 0.9300
C17 C18 1.394(10)
C17 H17 0.9300
C18 C19 1.475(10)
C20 C21 1.515(11)
C20 H20A 0.9700
C20 H20B 0.9700
C21 C22 1.549(11)
C21 H21 0.9800
C22 C24 1.522(12)
C22 C23 1.524(11)
C22 H22 0.9800
C23 H23A 0.9600
C23 H23B 0.9600
C23 H23C 0.9600
C24 H24A 0.9600
C24 H24B 0.9600
C24 H24C 0.9600

loop_
_geom_torsion_atom_site_label_1
_geom_torsion_atom_site_label_2
_geom_torsion_atom_site_label_3
_geom_torsion_atom_site_label_4
_geom_torsion
C19 N1 Cu1 C12 16.5(7)
C21 N1 Cu1 C12 -168.3(6)
C19 N1 Cu1 C11 24.7(8)
C21 N1 Cu1 C11 -160.1(5)
C19 N1 Cu1 I1 -155.6(6)
C21 N1 Cu1 I1 19.6(6)
C6 Fe1 C1 C11 -10.9(7)
C5 Fe1 C1 C11 -120.9(8)
C7 Fe1 C1 C11 32.1(8)
C9 Fe1 C1 C11 -80(2)
C10 Fe1 C1 C11 -50.3(8)
C2 Fe1 C1 C11 120.5(8)
C8 Fe1 C1 C11 67.1(10)
C4 Fe1 C1 C11 -158.3(7)
C3 Fe1 C1 C11 158.0(7)
C6 Fe1 C1 C2 -131.4(5)
C5 Fe1 C1 C2 118.6(6)
C7 Fe1 C1 C2 -88.4(6)
C9 Fe1 C1 C2 160(2)
C10 Fe1 C1 C2 -170.8(5)
C8 Fe1 C1 C2 -53.4(9)
C4 Fe1 C1 C2 81.2(5)
C3 Fe1 C1 C2 37.5(5)
C6 Fe1 C1 C5 110.0(5)
C7 Fe1 C1 C5 153.0(5)
C9 Fe1 C1 C5 41(2)
C10 Fe1 C1 C5 70.6(7)
C2 Fe1 C1 C5 -118.6(6)
C8 Fe1 C1 C5 -172.0(7)
C4 Fe1 C1 C5 -37.4(5)
C3 Fe1 C1 C5 -81.1(5)
C11 C1 C2 C3 -173.8(7)
C5 C1 C2 C3 -1.3(8)
Fe1 C1 C2 C3 -60.0(5)
C11 C1 C2 Fe1 -113.9(7)
C5 C1 C2 Fe1 58.7(5)
C6 Fe1 C2 C3 -171.5(6)
C5 Fe1 C2 C3 80.0(5)
C7 Fe1 C2 C3 -132.6(6)
C1 Fe1 C2 C3 118.5(7)
C9 Fe1 C2 C3 -55.3(8)
C10 Fe1 C2 C3 164(2)
C8 Fe1 C2 C3 -89.5(6)
C4 Fe1 C2 C3 36.9(5)
C6 Fe1 C2 C1 70.0(7)
C5 Fe1 C2 C1 -38.6(4)
C7 Fe1 C2 C1 108.9(5)
C9 Fe1 C2 C1 -173.8(6)
C10 Fe1 C2 C1 45(2)
C8 Fe1 C2 C1 152.0(5)
C4 Fe1 C2 C1 -81.6(5)
C3 Fe1 C2 C1 -118.5(7)
C1 C2 C3 C4 0.6(9)
Fe1 C2 C3 C4 -58.7(6)
C1 C2 C3 Fe1 59.3(5)
C6 Fe1 C3 C2 36(2)
C5 Fe1 C3 C2 -83.7(5)
C7 Fe1 C3 C2 67.3(7)
C1 Fe1 C3 C2 -38.6(5)
C9 Fe1 C3 C2 150.5(5)
C10 Fe1 C3 C2 -174.7(7)
C8 Fe1 C3 C2 107.4(5)
C4 Fe1 C3 C2 -120.7(7)
C6 Fe1 C3 C4 157.1(19)
C5 Fe1 C3 C4 37.0(5)
C7 Fe1 C3 C4 -172.0(5)
C1 Fe1 C3 C4 82.0(5)
C9 Fe1 C3 C4 -88.9(6)
C10 Fe1 C3 C4 -54.0(9)
C2 Fe1 C3 C4 120.7(7)
C8 Fe1 C3 C4 -131.9(5)
C2 C3 C4 C5 0.4(9)
Fe1 C3 C4 C5 -58.4(5)
C2 C3 C4 Fe1 58.8(6)
C6 Fe1 C4 C5 -51.8(9)
C7 Fe1 C4 C5 155.3(19)
C1 Fe1 C4 C5 38.9(5)
C9 Fe1 C4 C5 -131.1(5)
C10 Fe1 C4 C5 -87.8(6)
C2 Fe1 C4 C5 83.4(5)
C8 Fe1 C4 C5 -171.0(6)
C3 Fe1 C4 C5 120.0(7)
C6 Fe1 C4 C3 -171.8(7)
C5 Fe1 C4 C3 -120.0(7)
C7 Fe1 C4 C3 35(2)
C1 Fe1 C4 C3 -81.1(5)
C9 Fe1 C4 C3 108.9(5)
C10 Fe1 C4 C3 152.2(5)
C2 Fe1 C4 C3 -36.5(4)
C8 Fe1 C4 C3 69.0(7)
C3 C4 C5 C1 -1.2(9)
Fe1 C4 C5 C1 -60.1(5)
C3 C4 C5 Fe1 59.0(6)
C11 C1 C5 C4 174.0(7)
C2 C1 C5 C4 1.5(8)
Fe1 C1 C5 C4 60.9(5)
C11 C1 C5 Fe1 113.1(7)
C2 C1 C5 Fe1 -59.4(5)
C6 Fe1 C5 C4 153.2(5)
C7 Fe1 C5 C4 -171.4(7)
C1 Fe1 C5 C4 -118.5(7)
C9 Fe1 C5 C4 69.8(7)
C10 Fe1 C5 C4 109.9(6)
C2 Fe1 C5 C4 -80.3(5)
C8 Fe1 C5 C4 39(2)
C3 Fe1 C5 C4 -37.3(5)
C6 Fe1 C5 C1 -88.2(6)
C7 Fe1 C5 C1 -52.9(9)
C9 Fe1 C5 C1 -171.7(5)
C10 Fe1 C5 C1 -131.5(5)
C2 Fe1 C5 C1 38.2(5)
C8 Fe1 C5 C1 157(2)
C4 Fe1 C5 C1 118.5(7)
C3 Fe1 C5 C1 81.3(5)
C5 Fe1 C6 C7 152.8(6)
C1 Fe1 C6 C7 108.2(6)
C9 Fe1 C6 C7 -81.4(7)
C10 Fe1 C6 C7 -118.9(9)
C2 Fe1 C6 C7 67.4(8)
C8 Fe1 C6 C7 -37.9(6)
C4 Fe1 C6 C7 -172.6(7)
C3 Fe1 C6 C7 37(2)
C5 Fe1 C6 C10 -88.3(7)
C7 Fe1 C6 C10 118.9(9)
C1 Fe1 C6 C10 -132.9(6)
C9 Fe1 C6 C10 37.5(6)
C2 Fe1 C6 C10 -173.7(6)
C8 Fe1 C6 C10 81.0(7)
C4 Fe1 C6 C10 -53.7(10)
C3 Fe1 C6 C10 155.9(18)
C10 C6 C7 C8 -0.9(10)
Fe1 C6 C7 C8 60.0(6)
C10 C6 C7 Fe1 -60.9(6)
C5 Fe1 C7 C6 -52.8(10)
C1 Fe1 C7 C6 -88.9(6)
C9 Fe1 C7 C6 81.5(7)
C10 Fe1 C7 C6 37.8(6)
C2 Fe1 C7 C6 -132.8(6)
C8 Fe1 C7 C6 118.9(9)
C4 Fe1 C7 C6 158.9(18)
C3 Fe1 C7 C6 -171.4(5)
C6 Fe1 C7 C8 -118.9(9)
C5 Fe1 C7 C8 -171.7(7)
C1 Fe1 C7 C8 152.3(6)
C9 Fe1 C7 C8 -37.4(6)
C10 Fe1 C7 C8 -81.1(7)
C2 Fe1 C7 C8 108.3(6)
C4 Fe1 C7 C8 40(2)
C3 Fe1 C7 C8 69.7(7)
C6 C7 C8 C9 -0.2(10)
Fe1 C7 C8 C9 59.1(6)
C6 C7 C8 Fe1 -59.3(6)
C6 Fe1 C8 C9 -81.7(7)
C5 Fe1 C8 C9 37(2)
C7 Fe1 C8 C9 -119.4(9)
C1 Fe1 C8 C9 -171.9(7)
C10 Fe1 C8 C9 -37.9(6)
C2 Fe1 C8 C9 152.2(6)
C4 Fe1 C8 C9 69.6(8)
C3 Fe1 C8 C9 109.4(7)
C6 Fe1 C8 C7 37.7(6)
C5 Fe1 C8 C7 156.8(19)
C1 Fe1 C8 C7 -52.5(10)
C9 Fe1 C8 C7 119.4(9)
C10 Fe1 C8 C7 81.5(7)
C2 Fe1 C8 C7 -88.4(6)
C4 Fe1 C8 C7 -171.0(5)
C3 Fe1 C8 C7 -131.2(6)
C7 C8 C9 C10 1.2(10)
Fe1 C8 C9 C10 60.1(6)
C7 C8 C9 Fe1 -58.8(6)
C6 Fe1 C9 C8 81.2(7)
C5 Fe1 C9 C8 -171.3(6)
C7 Fe1 C9 C8 37.6(6)
C1 Fe1 C9 C8 153(2)
C10 Fe1 C9 C8 118.7(9)
C2 Fe1 C9 C8 -51.8(9)
C4 Fe1 C9 C8 -131.5(6)
C3 Fe1 C9 C8 -88.1(7)
C6 Fe1 C9 C10 -37.5(6)
C5 Fe1 C9 C10 70.0(7)
C7 Fe1 C9 C10 -81.1(6)
C1 Fe1 C9 C10 35(2)
C2 Fe1 C9 C10 -170.6(6)
C8 Fe1 C9 C10 -118.7(9)
C4 Fe1 C9 C10 109.8(6)
C3 Fe1 C9 C10 153.2(6)
C7 C6 C10 C9 1.7(10)
Fe1 C6 C10 C9 -59.0(6)
C7 C6 C10 Fe1 60.7(6)
C8 C9 C10 C6 -1.8(10)
Fe1 C9 C10 C6 58.4(6)
C8 C9 C10 Fe1 -60.2(6)
C5 Fe1 C10 C6 109.5(6)
C7 Fe1 C10 C6 -37.7(7)
C1 Fe1 C10 C6 67.9(8)
C9 Fe1 C10 C6 -119.4(9)
C2 Fe1 C10 C6 29(3)
C8 Fe1 C10 C6 -81.6(7)
C4 Fe1 C10 C6 152.4(6)
C3 Fe1 C10 C6 -171.4(7)
C6 Fe1 C10 C9 119.4(9)
C5 Fe1 C10 C9 -131.1(6)
C7 Fe1 C10 C9 81.7(6)
C1 Fe1 C10 C9 -172.7(5)
C2 Fe1 C10 C9 149(2)
C8 Fe1 C10 C9 37.8(6)
C4 Fe1 C10 C9 -88.2(6)
C3 Fe1 C10 C9 -52.0(10)
C2 C1 C11 C12 163.6(18)
C5 C1 C11 C12 -8(3)
Fe1 C1 C11 C12 78(2)
C2 C1 C11 Cu1 -8.6(11)
C5 C1 C11 Cu1 -179.7(6)
Fe1 C1 C11 Cu1 -94.6(7)
N1 Cu1 C11 C12 -14.0(6)
I1 Cu1 C11 C12 166.3(4)
N1 Cu1 C11 C1 163.1(6)
C12 Cu1 C11 C1 177.1(10)
I1 Cu1 C11 C1 -16.6(7)
C1 C11 C12 C13 3(4)
Cu1 C11 C12 C13 177(3)
C1 C11 C12 Cu1 -174(2)
N1 Cu1 C12 C11 169.2(5)
I1 Cu1 C12 C11 -26.2(7)
N1 Cu1 C12 C13 -9.7(6)
C11 Cu1 C12 C13 -178.9(9)
I1 Cu1 C12 C13 154.8(4)
C11 C12 C13 C18 -175(2)
Cu1 C12 C13 C18 1.3(10)
C11 C12 C13 C14 7(3)
Cu1 C12 C13 C14 -176.9(5)
C18 C13 C14 C15 1.6(12)
C12 C13 C14 C15 179.9(8)
C13 C14 C15 C16 -1.8(14)
C14 C15 C16 C17 1.4(16)
C15 C16 C17 C18 -0.8(15)
C16 C17 C18 C13 0.6(13)
C16 C17 C18 C19 175.9(8)
C14 C13 C18 C17 -1.0(11)
C12 C13 C18 C17 -179.2(7)
C14 C13 C18 C19 -176.1(7)
C12 C13 C18 C19 5.8(12)
C21 N1 C19 O1 -7.1(9)
Cu1 N1 C19 O1 169.0(5)
C21 N1 C19 C18 169.3(7)
Cu1 N1 C19 C18 -14.7(11)
C20 O1 C19 N1 -8.1(9)
C20 O1 C19 C18 175.2(7)
C17 C18 C19 N1 -173.9(8)
C13 C18 C19 N1 1.2(12)
C17 C18 C19 O1 2.6(11)
C13 C18 C19 O1 177.7(7)
C19 O1 C20 C21 19.1(8)
C19 N1 C21 C20 18.2(8)
Cu1 N1 C21 C20 -157.8(5)
C19 N1 C21 C22 -102.0(7)
Cu1 N1 C21 C22 82.1(7)
O1 C20 C21 N1 -22.1(7)
O1 C20 C21 C22 94.2(7)
N1 C21 C22 C24 -61.0(8)
C20 C21 C22 C24 -173.1(7)
N1 C21 C22 C23 176.3(7)
C20 C21 C22 C23 64.3(9)
